data_4336654
loop_
_publ_author_name
'Lina Li'
'Shuquan Zhang'
'Liangjin Xu'
'Liang Han'
'Zhong-Ning Chen'
'Junhua Luo'

_publ_section_title
;
 An Intensely Luminescent Metal-Organic Framework Based on a Highly
 Light-Harvesting Dyclo-Metalated Iridium(III) Unit Showing Effective
 Detection of Explosives
;
_journal_name_full 'Inorganic Chemistry'
_journal_page_first 12323
_journal_page_last 12325
_journal_paper_doi 10.1021/ic402158n
_journal_volume 52
_journal_year 2013
_chemical_formula_sum 'C308 H300 Ir8 N44 O64 Zn4'
_chemical_formula_weight 7441.00
_chemical_name_systematic
; 
 ? 
;
_space_group_IT_number 33
_symmetry_cell_setting orthorhombic
_symmetry_space_group_name_Hall 'P 2c -2n'
_symmetry_space_group_name_H-M 'P n a 21'
_atom_sites_solution_hydrogens geom
_atom_sites_solution_primary direct
_atom_sites_solution_secondary difmap
_audit_creation_method SHELXL-97
_cell_angle_alpha 90.00
_cell_angle_beta 90.00
_cell_angle_gamma 90.00
_cell_formula_units_Z 1
_cell_length_a 17.196(3)
_cell_length_b 12.963(2)
_cell_length_c 32.342(6)
_cell_measurement_reflns_used 22160
_cell_measurement_temperature 173(2)
_cell_measurement_theta_max 27.5204
_cell_measurement_theta_min 2.0648
_cell_volume 7209(2)
_computing_structure_refinement 'SHELXL-97 (Sheldrick, 1997)'
_computing_structure_solution 'SHELXS-97 (Sheldrick, 1990)'
_diffrn_ambient_temperature 173(2)
_diffrn_measured_fraction_theta_full 0.978
_diffrn_measured_fraction_theta_max 0.978
_diffrn_measurement_method CCD_Profile_fitting
_diffrn_radiation_monochromator graphite
_diffrn_radiation_source 'fine-focus sealed tube'
_diffrn_radiation_type MoK\a
_diffrn_radiation_wavelength 0.71073
_diffrn_reflns_av_R_equivalents 0.0419
_diffrn_reflns_av_sigmaI/netI 0.0445
_diffrn_reflns_limit_h_max 21
_diffrn_reflns_limit_h_min -21
_diffrn_reflns_limit_k_max 16
_diffrn_reflns_limit_k_min -16
_diffrn_reflns_limit_l_max 42
_diffrn_reflns_limit_l_min -40
_diffrn_reflns_number 54566
_diffrn_reflns_theta_full 27.49
_diffrn_reflns_theta_max 27.49
_diffrn_reflns_theta_min 2.07
_exptl_absorpt_coefficient_mu 4.090
_exptl_absorpt_correction_T_max 1.0000
_exptl_absorpt_correction_T_min 0.5111
_exptl_absorpt_correction_type multi-scan
_exptl_crystal_colour Orange
_exptl_crystal_density_diffrn 1.714
_exptl_crystal_description Stick
_exptl_crystal_F_000 3704
_exptl_crystal_size_max 0.5000
_exptl_crystal_size_mid 0.2300
_exptl_crystal_size_min 0.1200
_refine_diff_density_max 3.399
_refine_diff_density_min -2.444
_refine_diff_density_rms 0.317
_refine_ls_abs_structure_details 'Flack H D (1983), Acta Cryst. A39, 876-881'
_refine_ls_abs_structure_Flack 0.00
_refine_ls_extinction_method none
_refine_ls_goodness_of_fit_ref 1.068
_refine_ls_hydrogen_treatment constr
_refine_ls_matrix_type full
_refine_ls_number_parameters 964
_refine_ls_number_reflns 15840
_refine_ls_number_restraints 3
_refine_ls_restrained_S_all 1.068
_refine_ls_R_factor_all 0.0412
_refine_ls_R_factor_gt 0.0369
_refine_ls_shift/su_max 0.034
_refine_ls_shift/su_mean 0.002
_refine_ls_structure_factor_coef Fsqd
_refine_ls_weighting_details 'calc w=1/[\s^2^(Fo^2^)+(0.0767P)^2^+0.0000P] where P=(Fo^2^+2Fc^2^)/3'
_refine_ls_weighting_scheme calc
_refine_ls_wR_factor_gt 0.1014
_refine_ls_wR_factor_ref 0.1199
_reflns_number_gt 14874
_reflns_number_total 15840
_reflns_threshold_expression >2sigma(I)
_cod_data_source_file ic402158n_si_002.cif
_cod_data_source_block f:\lln\pna21
_cod_original_cell_volume 7210(2)
_cod_database_code 4336654

loop_
_symmetry_equiv_pos_as_xyz
'x, y, z'
'-x, -y, z+1/2'
'-x+1/2, y+1/2, z+1/2'
'x+1/2, -y+1/2, z'

loop_
_atom_site_label
_atom_site_type_symbol
_atom_site_fract_x
_atom_site_fract_y
_atom_site_fract_z
_atom_site_U_iso_or_equiv
_atom_site_adp_type
_atom_site_occupancy
_atom_site_symmetry_multiplicity
_atom_site_calc_flag
_atom_site_refinement_flags
Ir1 Ir 0.978657(18) 0.743554(15) 0.087512(7) 0.01914(7) Uani 1 1 d .
Ir2 Ir 0.507701(17) 0.741965(15) 0.371957(7) 0.01855(7) Uani 1 1 d .
Zn3 Zn 0.73578(5) 0.23688(4) 0.22965(3) 0.01958(17) Uani 1 1 d .
C1 C 0.9336(4) 0.5771(5) 0.0263(2) 0.0317(15) Uani 1 1 d .
H1A H 0.8955 0.5582 0.0462 0.038 Uiso 1 1 calc R
C2 C 0.8338(4) 1.0079(5) 0.0761(2) 0.0344(15) Uani 1 1 d .
H2A H 0.8276 1.0691 0.0919 0.041 Uiso 1 1 calc R
C3 C 0.8003(4) 0.9052(6) 0.0167(2) 0.0425(18) Uani 1 1 d .
H3A H 0.7691 0.8960 -0.0072 0.051 Uiso 1 1 calc R
C4 C 0.8549(4) 0.8297(5) 0.02783(19) 0.0309(14) Uani 1 1 d .
H4A H 0.8619 0.7705 0.0109 0.037 Uiso 1 1 calc R
C5 C 0.7917(4) 0.9937(6) 0.0407(2) 0.0387(17) Uani 1 1 d .
H5A H 0.7557 1.0452 0.0323 0.046 Uiso 1 1 calc R
C6 C 0.9302(4) 0.9347(5) 0.1275(2) 0.0303(15) Uani 1 1 d .
C7 C 0.7010(4) 0.5441(5) 0.33112(19) 0.0314(14) Uani 1 1 d .
H7B H 0.7560 0.5424 0.3340 0.038 Uiso 1 1 calc R
C8 C 0.9391(4) 0.5233(6) -0.0113(2) 0.0414(17) Uani 1 1 d .
H8A H 0.9059 0.4664 -0.0169 0.050 Uiso 1 1 calc R
C9 C 0.9922(5) 0.5541(7) -0.0393(3) 0.045(2) Uani 1 1 d .
H9A H 0.9944 0.5211 -0.0655 0.054 Uiso 1 1 calc R
C11 C 0.8869(3) 0.9300(4) 0.08897(17) 0.0240(12) Uani 1 1 d U
C12 C 1.0437(5) 0.6332(5) -0.0304(2) 0.0394(17) Uani 1 1 d .
H12A H 1.0821 0.6527 -0.0499 0.047 Uiso 1 1 calc R
C13 C 0.5623(4) 0.6293(5) 0.4911(2) 0.0380(17) Uani 1 1 d .
H13C H 0.5972 0.6512 0.5121 0.046 Uiso 1 1 calc R
C14 C 0.7737(3) 0.5836(5) 0.14201(17) 0.0238(12) Uani 1 1 d .
H14A H 0.7189 0.5924 0.1426 0.029 Uiso 1 1 calc R
C15 C 0.8206(3) 0.6529(4) 0.12109(18) 0.0236(12) Uani 1 1 d .
H15A H 0.7967 0.7088 0.1070 0.028 Uiso 1 1 calc R
C16 C 1.1313(4) 0.6332(5) 0.11356(19) 0.0271(14) Uani 1 1 d .
H16A H 1.1566 0.6870 0.0989 0.033 Uiso 1 1 calc R
C17 C 0.7560(4) 0.4221(5) 0.1838(2) 0.0303(14) Uani 1 1 d .
C19 C 0.6777(4) 0.7987(5) 0.4646(2) 0.0298(14) Uani 1 1 d .
H19A H 0.6893 0.7654 0.4900 0.036 Uiso 1 1 calc R
C20 C 1.1754(4) 0.9340(5) 0.0489(2) 0.0343(15) Uani 1 1 d .
H20A H 1.2046 0.9915 0.0584 0.041 Uiso 1 1 calc R
C21 C 1.1092(4) 0.9021(5) 0.07090(19) 0.0272(13) Uani 1 1 d .
H21A H 1.0945 0.9389 0.0951 0.033 Uiso 1 1 calc R
C22 C 1.1990(4) 0.8818(5) 0.0128(2) 0.0350(15) Uani 1 1 d .
H22A H 1.2442 0.9027 -0.0019 0.042 Uiso 1 1 calc R
C23 C 0.8088(3) 0.5007(4) 0.16210(18) 0.0227(12) Uani 1 1 d .
C24 C 1.0886(5) 0.7686(5) 0.0206(2) 0.0278(15) Uani 1 1 d .
C25 C 0.9308(4) 1.0131(5) 0.1560(2) 0.0369(16) Uani 1 1 d .
H25A H 0.8994 1.0724 0.1515 0.044 Uiso 1 1 calc R
C26 C 1.0245(4) 0.9238(5) 0.1967(2) 0.0364(16) Uani 1 1 d .
H26A H 1.0584 0.9208 0.2198 0.044 Uiso 1 1 calc R
C27 C 1.1886(4) 0.3901(5) 0.1698(2) 0.0308(15) Uani 1 1 d .
C28 C 1.1752(4) 0.5572(5) 0.13040(19) 0.0305(14) Uani 1 1 d .
H28A H 1.2302 0.5592 0.1276 0.037 Uiso 1 1 calc R
C29 C 1.0612(3) 0.4785(4) 0.15546(17) 0.0222(12) Uani 1 1 d .
H29A H 1.0355 0.4253 0.1704 0.027 Uiso 1 1 calc R
C30 C 1.0221(4) 0.8455(5) 0.16788(19) 0.0306(14) Uani 1 1 d .
H30A H 1.0535 0.7862 0.1722 0.037 Uiso 1 1 calc R
C31 C 0.8868(4) 0.4915(4) 0.16071(18) 0.0247(13) Uani 1 1 d .
H31A H 0.9112 0.4355 0.1745 0.030 Uiso 1 1 calc R
C32 C 1.1403(4) 0.4768(5) 0.15163(18) 0.0250(13) Uani 1 1 d .
C34 C 0.9754(5) 1.0074(6) 0.1904(2) 0.042(2) Uani 1 1 d .
H34A H 0.9731 1.0609 0.2104 0.050 Uiso 1 1 calc R
C35 C 1.0180(3) 0.5576(5) 0.13759(19) 0.0191(12) Uani 1 1 d .
C36 C 0.9327(4) 0.5636(5) 0.13919(18) 0.0192(12) Uani 1 1 d .
C37 C 0.9774(3) 0.8495(5) 0.13400(16) 0.0151(11) Uani 1 1 d .
C38 C 0.7066(4) 0.9258(5) 0.4150(2) 0.0355(16) Uani 1 1 d .
H38A H 0.7389 0.9805 0.4056 0.043 Uiso 1 1 calc R
C39 C 0.6411(4) 0.8964(5) 0.39103(18) 0.0272(13) Uani 1 1 d .
H39A H 0.6293 0.9333 0.3664 0.033 Uiso 1 1 calc R
C40 C 0.4627(4) 0.5172(6) 0.4679(2) 0.0403(17) Uani 1 1 d .
H40A H 0.4292 0.4597 0.4718 0.048 Uiso 1 1 calc R
C41 C 0.5607(4) 0.6804(4) 0.45396(18) 0.0278(13) Uani 1 1 d .
C42 C 0.7240(4) 0.8773(5) 0.4509(2) 0.0373(16) Uani 1 1 d .
H42A H 0.7682 0.8977 0.4665 0.045 Uiso 1 1 calc R
C43 C 0.5136(4) 0.5460(7) 0.4982(2) 0.043(2) Uani 1 1 d .
H43A H 0.5154 0.5098 0.5238 0.051 Uiso 1 1 calc R
C44 C 0.4606(4) 0.5727(5) 0.43141(19) 0.0297(14) Uani 1 1 d .
H44A H 0.4247 0.5529 0.4105 0.036 Uiso 1 1 calc R
C45 C 0.6131(4) 0.7671(4) 0.4414(2) 0.0253(14) Uani 1 1 d .
C46 C 0.3808(4) 0.8373(5) 0.42605(19) 0.0302(14) Uani 1 1 d .
H46A H 0.3823 0.7772 0.4428 0.036 Uiso 1 1 calc R
C47 C 0.5075(3) 0.6536(4) 0.42448(18) 0.0138(11) Uani 1 1 d .
C48 C 0.4726(4) 0.9357(5) 0.33032(18) 0.0217(13) Uani 1 1 d .
C49 C 0.6564(4) 0.6221(5) 0.34930(17) 0.0261(13) Uani 1 1 d .
H49A H 0.6815 0.6726 0.3659 0.031 Uiso 1 1 calc R
C50 C 0.5577(4) 0.8353(5) 0.29018(16) 0.0278(14) Uani 1 1 d .
H50A H 0.5846 0.7722 0.2860 0.033 Uiso 1 1 calc R
C51 C 0.5652(4) 0.9129(5) 0.26149(18) 0.0335(15) Uani 1 1 d .
H51A H 0.5972 0.9035 0.2378 0.040 Uiso 1 1 calc R
C55 C 0.3281(4) 0.9172(5) 0.43545(19) 0.0320(14) Uani 1 1 d .
H55A H 0.2939 0.9097 0.4583 0.038 Uiso 1 1 calc R
C56 C 0.6615(4) 0.4689(4) 0.30848(17) 0.0233(12) Uani 1 1 d .
C57 C 0.4245(3) 0.9361(4) 0.36785(16) 0.0213(11) Uani 1 1 d U
C58 C 0.4794(4) 1.0151(5) 0.30194(18) 0.0292(14) Uani 1 1 d .
H58A H 0.4516 1.0774 0.3064 0.035 Uiso 1 1 calc R
C60 C 0.3253(4) 1.0059(5) 0.41214(19) 0.0318(15) Uani 1 1 d .
H60A H 0.2908 1.0601 0.4194 0.038 Uiso 1 1 calc R
C61 C 0.3493(4) 0.6604(4) 0.33794(19) 0.0275(14) Uani 1 1 d .
H61A H 0.3280 0.7192 0.3513 0.033 Uiso 1 1 calc R
C62 C 0.4112(3) 0.4951(4) 0.29766(17) 0.0203(11) Uani 1 1 d .
H62A H 0.4344 0.4390 0.2833 0.024 Uiso 1 1 calc R
C63 C 0.3300(4) 0.5067(4) 0.29781(17) 0.0246(13) Uani 1 1 d .
C64 C 0.5256(4) 1.0055(6) 0.2674(2) 0.0341(16) Uani 1 1 d .
H64A H 0.5304 1.0606 0.2482 0.041 Uiso 1 1 calc R
C65 C 0.7108(4) 0.3830(5) 0.2887(2) 0.0269(14) Uani 1 1 d .
C66 C 0.5416(4) 0.5555(4) 0.32102(17) 0.0187(12) Uani 1 1 d .
C67 C 0.4567(4) 0.5648(5) 0.31830(18) 0.0207(13) Uani 1 1 d .
C68 C 0.5833(3) 0.4739(4) 0.30329(17) 0.0224(12) Uani 1 1 d .
H68A H 0.5571 0.4224 0.2877 0.027 Uiso 1 1 calc R
C10 C 0.9825(3) 0.6552(4) 0.03401(18) 0.0154(12) Uani 1 1 d .
C70 C 0.2006(5) 0.2786(6) 0.3885(2) 0.0407(18) Uani 1 1 d .
H70A H 0.2184 0.3305 0.3700 0.049 Uiso 1 1 calc R
C71 C 0.0939(5) 0.1648(6) 0.4116(2) 0.051(2) Uani 1 1 d .
H71A H 0.1345 0.1400 0.4304 0.076 Uiso 1 1 calc R
H71B H 0.0753 0.1075 0.3945 0.076 Uiso 1 1 calc R
H71C H 0.0506 0.1930 0.4277 0.076 Uiso 1 1 calc R
C72 C 0.1911(7) 0.1785(9) 0.7143(3) 0.086(4) Uani 1 1 d .
H72A H 0.2407 0.1477 0.7060 0.130 Uiso 1 1 calc R
H72B H 0.1578 0.1866 0.6899 0.130 Uiso 1 1 calc R
H72C H 0.1653 0.1336 0.7344 0.130 Uiso 1 1 calc R
C73 C 0.1422(9) 0.3335(15) 0.7462(4) 0.201(12) Uani 1 1 d .
H73A H 0.1627 0.3984 0.7573 0.302 Uiso 1 1 calc R
H73B H 0.1146 0.2963 0.7681 0.302 Uiso 1 1 calc R
H73C H 0.1063 0.3483 0.7235 0.302 Uiso 1 1 calc R
C74 C 0.2801(7) 0.3101(8) 0.7316(3) 0.067(3) Uani 1 1 d .
H74A H 0.2890 0.3776 0.7420 0.081 Uiso 1 1 calc R
C75 C 0.4131(7) 0.6912(8) 0.6085(3) 0.071(3) Uani 1 1 d .
H75A H 0.4556 0.7042 0.6280 0.106 Uiso 1 1 calc R
H75B H 0.4141 0.6186 0.6000 0.106 Uiso 1 1 calc R
H75C H 0.3633 0.7066 0.6218 0.106 Uiso 1 1 calc R
C76 C 0.4891(7) 0.8003(12) 0.5703(3) 0.078(3) Uani 1 1 d .
H76A H 0.4979 0.8427 0.5468 0.093 Uiso 1 1 calc R
C77 C 0.3694(16) 0.7455(12) 0.5424(6) 0.185(14) Uani 1 1 d .
H77A H 0.3832 0.7936 0.5202 0.277 Uiso 1 1 calc R
H77B H 0.3173 0.7621 0.5528 0.277 Uiso 1 1 calc R
H77C H 0.3697 0.6748 0.5316 0.277 Uiso 1 1 calc R
C54 C 0.5124(3) 0.8465(4) 0.32460(16) 0.0121(11) Uani 1 1 d .
C69 C 0.0749(5) 0.2916(7) 0.3543(2) 0.0445(18) Uani 1 1 d .
H69A H 0.1030 0.3439 0.3384 0.067 Uiso 1 1 calc R
H69B H 0.0307 0.3239 0.3685 0.067 Uiso 1 1 calc R
H69C H 0.0559 0.2376 0.3357 0.067 Uiso 1 1 calc R
C53 C 0.2773(4) 0.4262(5) 0.2798(2) 0.0288(15) Uani 1 1 d .
C52 C 0.3732(4) 1.0153(5) 0.37792(17) 0.0313(14) Uani 1 1 d .
H52A H 0.3711 1.0758 0.3613 0.038 Uiso 1 1 calc R
C18 C 1.1558(4) 0.8018(5) -0.0004(2) 0.0337(15) Uani 1 1 d .
H18A H 1.1713 0.7664 -0.0248 0.040 Uiso 1 1 calc R
C33 C 1.0387(4) 0.6838(4) 0.00750(18) 0.0263(13) Uani 1 1 d .
C59 C 0.2987(4) 0.5926(5) 0.31838(19) 0.0274(13) Uani 1 1 d .
H59A H 0.2441 0.6042 0.3189 0.033 Uiso 1 1 calc R
N1 N 0.8994(3) 0.6447(4) 0.11982(15) 0.0213(11) Uani 1 1 d .
N2 N 1.0538(3) 0.6356(4) 0.11676(14) 0.0195(10) Uani 1 1 d .
N3 N 0.4260(3) 0.6474(4) 0.33894(14) 0.0203(10) Uani 1 1 d .
N4 N 0.5797(3) 0.6275(4) 0.34402(14) 0.0201(11) Uani 1 1 d .
N5 N 0.4305(3) 0.8460(5) 0.39247(18) 0.0369(14) Uani 1 1 d U
N6 N 1.0646(3) 0.8183(4) 0.05844(19) 0.0343(13) Uani 1 1 d .
N7 N 0.5931(3) 0.8131(5) 0.40316(18) 0.0359(13) Uani 1 1 d .
N8 N 0.8986(3) 0.8417(5) 0.06369(18) 0.0382(14) Uani 1 1 d U
N9 N 0.1264(5) 0.2467(4) 0.3845(2) 0.0373(18) Uani 1 1 d .
N10 N 0.2043(5) 0.2723(7) 0.7315(3) 0.0500(19) Uani 1 1 d .
N11 N 0.4224(9) 0.7538(5) 0.5739(3) 0.068(3) Uani 1 1 d .
O1 O 1.2542(3) 0.3763(4) 0.15672(19) 0.0531(15) Uani 1 1 d .
O2 O 1.1550(2) 0.3384(3) 0.19840(12) 0.0238(9) Uani 1 1 d .
O3 O 0.2087(3) 0.4270(4) 0.28979(17) 0.0426(13) Uani 1 1 d .
O4 O 0.7937(3) 0.3412(3) 0.19743(14) 0.0283(9) Uani 1 1 d .
O5 O 0.3090(2) 0.3647(3) 0.25355(13) 0.0271(9) Uani 1 1 d .
O6 O 0.6706(3) 0.3145(3) 0.26957(13) 0.0279(9) Uani 1 1 d .
O7 O 0.2900(7) 0.2090(8) 0.0913(3) 0.125(4) Uani 1 1 d .
H7A H 0.3393 0.2116 0.0922 0.150 Uiso 1 1 d R
H7C H 0.2631 0.2371 0.1103 0.150 Uiso 1 1 d R
O8 O 0.5098(3) 0.2733(4) 0.2550(2) 0.0413(14) Uani 1 1 d .
H8B H 0.5592 0.2757 0.2550 0.050 Uiso 1 1 d R
H8C H 0.4860 0.2379 0.2369 0.050 Uiso 1 1 d R
O9 O 0.5442(7) 0.7910(10) 0.5976(3) 0.122(4) Uani 1 1 d .
O10 O 0.7810(3) 0.3876(4) 0.29158(16) 0.0408(13) Uani 1 1 d .
O11 O 0.6888(3) 0.4388(5) 0.1875(2) 0.0608(18) Uani 1 1 d .
O12 O 0.2469(5) 0.2459(4) 0.4140(2) 0.0495(19) Uani 1 1 d .
O13 O 0.4010(5) 0.2474(3) 0.3200(2) 0.0411(16) Uani 1 1 d .
H13A H 0.3582 0.2762 0.3262 0.049 Uiso 1 1 d R
H13B H 0.4167 0.2474 0.2951 0.049 Uiso 1 1 d R
O14 O 0.4382(4) 0.2419(4) 0.1802(2) 0.0497(18) Uani 1 1 d .
H14B H 0.3982 0.2763 0.1871 0.060 Uiso 1 1 d R
H14C H 0.4453 0.2251 0.1551 0.060 Uiso 1 1 d R
O15 O 0.3326(6) 0.2638(6) 0.7196(4) 0.096(4) Uani 1 1 d .
O16 O 0.3789(4) 0.3685(5) 0.39227(17) 0.0633(17) Uani 1 1 d .
H16B H 0.4136 0.3570 0.3741 0.076 Uiso 1 1 d R
H16C H 0.3437 0.3239 0.3969 0.076 Uiso 1 1 d R

loop_
_atom_site_aniso_label
_atom_site_aniso_U_11
_atom_site_aniso_U_22
_atom_site_aniso_U_33
_atom_site_aniso_U_23
_atom_site_aniso_U_13
_atom_site_aniso_U_12
Ir1 0.02452(16) 0.01354(11) 0.01936(13) 0.00207(15) -0.00074(11) 0.00061(7)
Ir2 0.02396(15) 0.01224(11) 0.01945(12) -0.00108(17) 0.00116(11) 0.00115(7)
Zn3 0.0191(5) 0.0147(3) 0.0250(3) -0.0013(3) -0.0001(3) -0.0001(2)
C1 0.034(4) 0.026(3) 0.035(3) -0.003(3) 0.002(3) 0.005(3)
C2 0.032(4) 0.025(3) 0.046(4) 0.010(3) 0.012(3) 0.007(3)
C3 0.047(4) 0.045(4) 0.036(4) 0.015(3) -0.016(3) -0.003(3)
C4 0.033(4) 0.031(3) 0.029(3) 0.005(2) 0.002(3) -0.001(3)
C5 0.042(4) 0.037(4) 0.037(3) 0.016(3) 0.004(3) 0.019(3)
C6 0.038(4) 0.018(3) 0.035(3) 0.000(2) 0.011(3) 0.000(3)
C7 0.031(4) 0.029(3) 0.034(3) -0.007(3) -0.005(3) 0.009(3)
C8 0.049(5) 0.035(4) 0.041(4) -0.015(3) -0.004(3) -0.001(3)
C9 0.060(5) 0.034(5) 0.040(4) -0.014(4) 0.007(3) 0.000(4)
C11 0.027(3) 0.019(3) 0.026(3) 0.007(2) 0.006(2) 0.006(2)
C12 0.051(5) 0.031(4) 0.037(3) -0.006(3) 0.009(3) -0.002(3)
C13 0.053(5) 0.028(3) 0.033(3) 0.004(3) -0.013(3) 0.007(3)
C14 0.020(3) 0.028(3) 0.024(3) 0.000(2) -0.003(2) 0.002(2)
C15 0.022(3) 0.019(3) 0.030(3) 0.001(2) -0.003(2) 0.004(2)
C16 0.028(4) 0.020(3) 0.033(3) 0.008(2) 0.002(3) -0.002(3)
C17 0.026(4) 0.021(3) 0.044(4) 0.009(3) -0.004(3) -0.003(3)
C19 0.034(4) 0.022(3) 0.033(3) -0.003(3) 0.001(3) 0.007(3)
C20 0.033(4) 0.035(4) 0.035(3) 0.012(3) -0.001(3) -0.005(3)
C21 0.031(4) 0.021(3) 0.029(3) 0.006(2) -0.005(3) -0.001(3)
C22 0.032(4) 0.034(4) 0.039(3) 0.018(3) -0.002(3) -0.009(3)
C23 0.024(3) 0.014(2) 0.031(3) 0.004(2) 0.003(2) -0.003(2)
C24 0.036(5) 0.018(3) 0.029(3) 0.004(2) 0.004(3) 0.005(3)
C25 0.049(5) 0.021(3) 0.040(3) 0.000(3) 0.011(3) 0.009(3)
C26 0.057(5) 0.030(4) 0.023(3) -0.008(3) -0.001(3) -0.005(3)
C27 0.035(4) 0.019(3) 0.039(3) 0.004(3) 0.000(3) 0.000(3)
C28 0.023(4) 0.033(4) 0.035(3) 0.005(3) 0.007(3) 0.002(3)
C29 0.030(4) 0.017(3) 0.020(2) 0.001(2) 0.001(2) 0.001(2)
C30 0.035(4) 0.025(3) 0.032(3) -0.003(3) -0.002(3) -0.003(3)
C31 0.036(4) 0.013(3) 0.024(3) 0.002(2) -0.005(3) -0.004(2)
C32 0.026(4) 0.019(3) 0.030(3) 0.002(2) -0.002(2) -0.001(2)
C34 0.077(6) 0.021(4) 0.028(3) -0.004(3) 0.005(3) -0.007(3)
C35 0.025(3) 0.014(3) 0.019(3) -0.002(2) -0.001(2) 0.002(2)
C36 0.018(3) 0.014(3) 0.026(3) 0.001(2) -0.002(2) -0.002(2)
C37 0.022(3) 0.012(3) 0.011(2) -0.003(2) -0.0010(19) 0.001(2)
C38 0.032(4) 0.033(4) 0.041(4) -0.012(3) 0.010(3) -0.008(3)
C39 0.036(4) 0.017(3) 0.028(3) 0.005(2) 0.004(3) -0.003(3)
C40 0.047(5) 0.028(4) 0.046(4) 0.017(3) -0.005(3) 0.002(3)
C41 0.034(4) 0.018(3) 0.032(3) 0.001(2) 0.003(3) 0.005(2)
C42 0.032(4) 0.029(3) 0.051(4) -0.014(3) -0.009(3) -0.001(3)
C43 0.055(5) 0.038(5) 0.035(4) 0.017(4) -0.001(3) -0.003(4)
C44 0.035(4) 0.020(3) 0.034(3) 0.003(2) 0.004(3) -0.003(3)
C45 0.027(4) 0.024(3) 0.025(3) -0.002(2) 0.000(3) 0.005(2)
C46 0.042(4) 0.020(3) 0.029(3) -0.002(2) 0.009(3) 0.004(3)
C47 0.018(3) 0.008(3) 0.015(2) -0.003(2) 0.0024(19) 0.0017(19)
C48 0.027(4) 0.016(3) 0.021(3) 0.000(2) -0.009(2) -0.001(2)
C49 0.031(4) 0.020(3) 0.028(3) -0.005(2) -0.007(2) 0.001(3)
C50 0.042(4) 0.026(3) 0.015(2) 0.002(2) 0.005(2) 0.002(3)
C51 0.050(4) 0.027(3) 0.024(3) -0.002(2) 0.010(3) 0.002(3)
C55 0.033(4) 0.032(3) 0.031(3) -0.006(3) 0.013(3) 0.001(3)
C56 0.028(3) 0.018(3) 0.024(3) -0.004(2) -0.003(2) 0.009(2)
C57 0.025(3) 0.017(3) 0.022(2) -0.004(2) -0.002(2) 0.002(2)
C58 0.049(4) 0.017(3) 0.022(3) 0.002(2) -0.001(3) 0.000(3)
C60 0.032(4) 0.023(3) 0.040(3) -0.008(3) -0.003(3) 0.014(3)
C61 0.039(4) 0.013(3) 0.030(3) -0.005(2) 0.007(3) 0.004(3)
C62 0.017(3) 0.017(3) 0.027(3) 0.003(2) -0.001(2) 0.001(2)
C63 0.038(4) 0.012(3) 0.023(3) -0.001(2) -0.002(3) 0.003(2)
C64 0.042(4) 0.028(4) 0.032(3) 0.009(3) 0.004(3) -0.001(3)
C65 0.024(4) 0.022(3) 0.035(3) -0.011(3) -0.005(3) 0.011(3)
C66 0.023(3) 0.011(3) 0.022(3) 0.001(2) 0.001(2) 0.002(2)
C67 0.032(4) 0.014(3) 0.017(3) 0.001(2) 0.001(2) 0.004(3)
C68 0.026(3) 0.017(3) 0.024(3) -0.006(2) -0.003(2) -0.001(2)
C10 0.021(3) 0.010(3) 0.015(3) -0.001(2) -0.0008(19) 0.002(2)
C70 0.042(5) 0.037(4) 0.044(4) -0.001(3) -0.014(4) -0.007(4)
C71 0.052(5) 0.049(5) 0.051(4) 0.006(4) 0.006(4) 0.001(4)
C72 0.099(9) 0.103(9) 0.057(6) 0.025(6) -0.024(6) -0.050(8)
C73 0.202(17) 0.30(2) 0.100(9) 0.129(13) 0.119(11) 0.198(18)
C74 0.085(8) 0.048(5) 0.068(6) 0.016(5) -0.032(6) -0.012(5)
C75 0.093(8) 0.058(6) 0.061(6) -0.001(5) -0.001(5) 0.018(6)
C76 0.083(9) 0.107(10) 0.042(5) -0.008(6) -0.002(5) 0.002(8)
C77 0.20(4) 0.26(3) 0.095(14) 0.052(12) -0.066(19) 0.016(15)
C54 0.022(3) 0.007(3) 0.008(2) -0.003(2) 0.0031(18) 0.0010(19)
C69 0.031(5) 0.058(5) 0.044(4) 0.000(4) -0.007(3) 0.004(4)
C53 0.037(4) 0.017(3) 0.032(3) -0.001(2) 0.002(3) -0.001(3)
C52 0.048(4) 0.025(3) 0.021(3) -0.001(2) -0.004(3) 0.009(3)
C18 0.038(4) 0.031(3) 0.032(3) 0.009(3) 0.006(3) 0.016(3)
C33 0.039(4) 0.016(3) 0.025(3) -0.002(2) 0.001(3) 0.007(3)
C59 0.027(4) 0.022(3) 0.034(3) -0.008(2) 0.001(3) -0.001(3)
N1 0.033(3) 0.013(2) 0.018(2) -0.0016(18) -0.005(2) -0.002(2)
N2 0.024(3) 0.018(2) 0.017(2) 0.0030(18) 0.0018(18) 0.000(2)
N3 0.025(3) 0.014(2) 0.022(2) 0.0003(18) -0.004(2) -0.003(2)
N4 0.027(3) 0.014(2) 0.019(2) -0.0076(18) -0.0020(19) 0.0009(19)
N5 0.037(3) 0.037(3) 0.037(3) -0.010(3) -0.007(3) 0.007(3)
N6 0.033(3) 0.024(3) 0.046(3) 0.005(2) -0.001(3) 0.005(2)
N7 0.037(3) 0.031(3) 0.040(3) -0.006(3) 0.008(3) -0.002(3)
N8 0.038(3) 0.039(3) 0.038(3) 0.015(3) 0.005(3) 0.007(3)
N9 0.040(5) 0.039(4) 0.033(4) 0.001(2) -0.001(3) 0.001(2)
N10 0.033(5) 0.072(5) 0.045(4) 0.009(4) 0.003(3) 0.005(4)
N11 0.104(11) 0.045(5) 0.056(5) 0.000(3) -0.017(6) -0.006(4)
O1 0.036(3) 0.043(3) 0.081(4) 0.033(3) 0.020(3) 0.015(2)
O2 0.020(2) 0.022(2) 0.029(2) 0.0079(17) -0.0011(16) 0.0004(17)
O3 0.024(3) 0.038(3) 0.066(3) -0.019(3) 0.009(2) -0.006(2)
O4 0.029(2) 0.019(2) 0.037(2) 0.0079(18) 0.0032(19) 0.0003(18)
O5 0.026(2) 0.021(2) 0.035(2) -0.0105(18) -0.0054(18) -0.0019(18)
O6 0.033(3) 0.017(2) 0.034(2) -0.0059(17) 0.0054(19) 0.0034(18)
O7 0.146(9) 0.121(7) 0.108(7) -0.038(7) 0.045(7) -0.039(8)
O8 0.031(3) 0.028(3) 0.065(4) 0.001(3) 0.002(3) -0.006(2)
O9 0.113(8) 0.184(10) 0.067(6) -0.031(7) -0.028(5) 0.005(9)
O10 0.029(3) 0.039(3) 0.054(3) -0.029(2) -0.012(2) 0.013(2)
O11 0.027(3) 0.046(3) 0.109(5) 0.038(4) 0.015(3) 0.010(3)
O12 0.051(5) 0.049(4) 0.049(4) 0.010(2) -0.012(3) -0.002(2)
O13 0.041(4) 0.039(3) 0.043(3) 0.0083(19) -0.011(3) -0.0008(19)
O14 0.037(4) 0.047(3) 0.065(4) -0.021(2) 0.023(4) -0.006(2)
O15 0.046(6) 0.083(6) 0.161(10) 0.068(6) -0.028(7) 0.002(4)
O16 0.071(4) 0.069(4) 0.050(3) -0.006(3) 0.006(3) -0.028(3)

loop_
_atom_type_symbol
_atom_type_description
_atom_type_scat_dispersion_real
_atom_type_scat_dispersion_imag
_atom_type_scat_source
C C 0.0033 0.0016 'International Tables Vol C Tables 4.2.6.8 and 6.1.1.4'
H H 0.0000 0.0000 'International Tables Vol C Tables 4.2.6.8 and 6.1.1.4'
N N 0.0061 0.0033 'International Tables Vol C Tables 4.2.6.8 and 6.1.1.4'
O O 0.0106 0.0060 'International Tables Vol C Tables 4.2.6.8 and 6.1.1.4'
Zn Zn 0.2839 1.4301 'International Tables Vol C Tables 4.2.6.8 and 6.1.1.4'
Ir Ir -1.4442 7.9887 'International Tables Vol C Tables 4.2.6.8 and 6.1.1.4'

loop_
_geom_angle_atom_site_label_1
_geom_angle_atom_site_label_2
_geom_angle_atom_site_label_3
_geom_angle
_geom_angle_site_symmetry_1
_geom_angle_site_symmetry_3
N6 Ir1 N8 91.1(2) . .
N6 Ir1 C37 91.6(2) . .
N8 Ir1 C37 81.4(2) . .
N6 Ir1 C10 81.5(2) . .
N8 Ir1 C10 93.0(2) . .
C37 Ir1 C10 171.0(2) . .
N6 Ir1 N2 94.5(2) . .
N8 Ir1 N2 174.2(2) . .
C37 Ir1 N2 97.0(2) . .
C10 Ir1 N2 89.32(19) . .
N6 Ir1 N1 171.1(2) . .
N8 Ir1 N1 97.4(2) . .
C37 Ir1 N1 92.1(2) . .
C10 Ir1 N1 95.5(2) . .
N2 Ir1 N1 77.07(19) . .
N5 Ir2 N7 90.5(2) . .
N5 Ir2 C54 80.1(2) . .
N7 Ir2 C54 92.5(2) . .
N5 Ir2 C47 95.8(2) . .
N7 Ir2 C47 80.8(2) . .
C54 Ir2 C47 172.2(2) . .
N5 Ir2 N4 172.8(2) . .
N7 Ir2 N4 96.2(2) . .
C54 Ir2 N4 96.9(2) . .
C47 Ir2 N4 87.9(2) . .
N5 Ir2 N3 96.6(2) . .
N7 Ir2 N3 172.2(2) . .
C54 Ir2 N3 91.8(2) . .
C47 Ir2 N3 95.3(2) . .
N4 Ir2 N3 76.79(19) . .
O2 Zn3 O4 114.99(19) 4_455 .
O2 Zn3 O5 108.56(18) 4_455 4
O4 Zn3 O5 109.91(18) . 4
O2 Zn3 O6 100.75(18) 4_455 .
O4 Zn3 O6 106.31(19) . .
O5 Zn3 O6 116.26(19) 4 .
C10 C1 C8 119.6(6) . .
C5 C2 C11 119.3(6) . .
C5 C3 C4 120.2(6) . .
N8 C4 C3 119.8(6) . .
C2 C5 C3 121.4(6) . .
C25 C6 C37 119.0(6) . .
C25 C6 C11 127.6(6) . .
C37 C6 C11 113.4(5) . .
C56 C7 C49 117.2(6) . .
C9 C8 C1 118.7(7) . .
C8 C9 C12 120.8(7) . .
N8 C11 C2 119.6(5) . .
N8 C11 C6 117.0(5) . .
C2 C11 C6 123.4(6) . .
C9 C12 C33 119.6(7) . .
C41 C13 C43 120.7(7) . .
C15 C14 C23 118.4(5) . .
N1 C15 C14 123.0(5) . .
N2 C16 C28 122.8(6) . .
O11 C17 O4 126.6(6) . .
O11 C17 C23 120.2(6) . .
O4 C17 C23 113.1(6) . .
C42 C19 C45 120.4(6) . .
C21 C20 C22 120.8(6) . .
N6 C21 C20 122.0(6) . .
C18 C22 C20 118.4(6) . .
C31 C23 C14 118.9(5) . .
C31 C23 C17 123.1(5) . .
C14 C23 C17 118.0(5) . .
C18 C24 N6 120.5(6) . .
C18 C24 C33 125.0(6) . .
N6 C24 C33 114.5(6) . .
C34 C25 C6 121.0(7) . .
C30 C26 C34 117.3(6) . .
O1 C27 O2 126.2(6) . .
O1 C27 C32 118.8(6) . .
O2 C27 C32 115.0(6) . .
C16 C28 C32 120.3(6) . .
C32 C29 C35 120.3(6) . .
C37 C30 C26 122.7(7) . .
C23 C31 C36 121.1(6) . .
C29 C32 C28 117.6(6) . .
C29 C32 C27 121.4(5) . .
C28 C32 C27 120.9(6) . .
C25 C34 C26 120.5(7) . .
N2 C35 C29 120.8(5) . .
N2 C35 C36 115.5(5) . .
C29 C35 C36 123.7(5) . .
N1 C36 C31 120.5(6) . .
N1 C36 C35 116.6(5) . .
C31 C36 C35 122.9(5) . .
C30 C37 C6 119.4(6) . .
C30 C37 Ir1 124.9(5) . .
C6 C37 Ir1 115.6(4) . .
C42 C38 C39 121.2(6) . .
N7 C39 C38 121.1(6) . .
C43 C40 C44 119.1(7) . .
C47 C41 C13 120.1(6) . .
C47 C41 C45 113.8(5) . .
C13 C41 C45 126.0(6) . .
C38 C42 C19 119.7(6) . .
C40 C43 C13 118.7(7) . .
C47 C44 C40 122.3(7) . .
C19 C45 N7 122.5(6) . .
C19 C45 C41 123.4(6) . .
N7 C45 C41 114.1(6) . .
N5 C46 C55 120.4(6) . .
C44 C47 C41 119.0(6) . .
C44 C47 Ir2 125.2(5) . .
C41 C47 Ir2 115.8(4) . .
C54 C48 C58 120.1(6) . .
C54 C48 C57 113.6(5) . .
C58 C48 C57 126.3(6) . .
N4 C49 C7 121.8(5) . .
C54 C50 C51 121.7(6) . .
C50 C51 C64 119.4(6) . .
C60 C55 C46 121.2(6) . .
C68 C56 C7 121.0(5) . .
C68 C56 C65 122.0(5) . .
C7 C56 C65 117.0(5) . .
C52 C57 N5 121.6(5) . .
C52 C57 C48 123.6(5) . .
N5 C57 C48 114.8(5) . .
C64 C58 C48 121.3(6) . .
C55 C60 C52 119.4(6) . .
N3 C61 C59 123.6(5) . .
C67 C62 C63 119.7(6) . .
C59 C63 C62 117.9(5) . .
C59 C63 C53 120.2(6) . .
C62 C63 C53 121.6(5) . .
C58 C64 C51 118.1(6) . .
O10 C65 O6 127.4(6) . .
O10 C65 C56 118.8(5) . .
O6 C65 C56 113.8(5) . .
N4 C66 C68 119.7(5) . .
N4 C66 C67 117.0(5) . .
C68 C66 C67 123.2(5) . .
N3 C67 C62 122.3(6) . .
N3 C67 C66 114.8(5) . .
C62 C67 C66 122.9(5) . .
C56 C68 C66 119.5(5) . .
C1 C10 C33 122.8(6) . .
C1 C10 Ir1 123.5(4) . .
C33 C10 Ir1 113.7(4) . .
O12 C70 N9 125.0(8) . .
O15 C74 N10 123.4(10) . .
O9 C76 N11 122.6(13) . .
C48 C54 C50 119.3(5) . .
C48 C54 Ir2 116.3(4) . .
C50 C54 Ir2 124.2(4) . .
O3 C53 O5 126.0(6) . .
O3 C53 C63 118.3(6) . .
O5 C53 C63 115.6(6) . .
C60 C52 C57 119.9(6) . .
C22 C18 C24 122.3(6) . .
C10 C33 C12 118.4(6) . .
C10 C33 C24 116.5(5) . .
C12 C33 C24 125.1(6) . .
C61 C59 C63 118.4(6) . .
C36 N1 C15 118.0(5) . .
C36 N1 Ir1 114.9(4) . .
C15 N1 Ir1 127.0(4) . .
C16 N2 C35 118.1(5) . .
C16 N2 Ir1 125.9(4) . .
C35 N2 Ir1 115.7(4) . .
C61 N3 C67 118.0(5) . .
C61 N3 Ir2 126.0(4) . .
C67 N3 Ir2 115.9(4) . .
C49 N4 C66 120.7(5) . .
C49 N4 Ir2 123.8(4) . .
C66 N4 Ir2 115.5(4) . .
C46 N5 C57 117.5(5) . .
C46 N5 Ir2 127.8(5) . .
C57 N5 Ir2 114.7(4) . .
C21 N6 C24 115.9(6) . .
C21 N6 Ir1 130.5(5) . .
C24 N6 Ir1 113.2(4) . .
C45 N7 C39 115.0(6) . .
C45 N7 Ir2 115.1(5) . .
C39 N7 Ir2 129.7(5) . .
C4 N8 C11 119.5(6) . .
C4 N8 Ir1 127.9(5) . .
C11 N8 Ir1 112.5(4) . .
C70 N9 C69 121.5(7) . .
C70 N9 C71 121.3(7) . .
C69 N9 C71 117.2(8) . .
C72 N10 C74 118.1(10) . .
C72 N10 C73 121.1(13) . .
C74 N10 C73 120.6(13) . .
C76 N11 C77 123.7(14) . .
C76 N11 C75 116.3(12) . .
C77 N11 C75 118.4(13) . .
C27 O2 Zn3 108.2(4) . 4
C17 O4 Zn3 118.4(4) . .
C53 O5 Zn3 113.6(4) . 4_455
C65 O6 Zn3 111.1(4) . .

loop_
_geom_bond_atom_site_label_1
_geom_bond_atom_site_label_2
_geom_bond_distance
_geom_bond_site_symmetry_2
Ir1 N6 2.002(6) .
Ir1 N8 2.026(6) .
Ir1 C37 2.036(5) .
Ir1 C10 2.076(6) .
Ir1 N2 2.127(5) .
Ir1 N1 2.143(5) .
Ir2 N5 2.005(6) .
Ir2 N7 2.006(6) .
Ir2 C54 2.047(5) .
Ir2 C47 2.049(6) .
Ir2 N4 2.133(5) .
Ir2 N3 2.149(5) .
Zn3 O2 1.975(4) 4_455
Zn3 O4 1.976(4) .
Zn3 O5 1.979(4) 4
Zn3 O6 1.984(4) .
C1 C10 1.339(8) .
C1 C8 1.407(8) .
C2 C5 1.366(10) .
C2 C11 1.424(8) .
C3 C5 1.392(10) .
C3 C4 1.403(10) .
C4 N8 1.392(8) .
C6 C25 1.372(9) .
C6 C37 1.387(9) .
C6 C11 1.452(9) .
C7 C56 1.397(8) .
C7 C49 1.398(8) .
C8 C9 1.346(11) .
C9 C12 1.385(11) .
C11 N8 1.421(8) .
C12 C33 1.392(8) .
C13 C41 1.372(8) .
C13 C43 1.386(10) .
C14 C15 1.384(8) .
C14 C23 1.393(8) .
C15 N1 1.359(8) .
C16 N2 1.336(8) .
C16 C28 1.356(8) .
C17 O11 1.182(8) .
C17 O4 1.309(8) .
C17 C23 1.535(8) .
C19 C42 1.367(9) .
C19 C45 1.402(10) .
C20 C21 1.405(9) .
C20 C22 1.408(10) .
C21 N6 1.390(8) .
C22 C18 1.345(10) .
C23 C31 1.347(9) .
C24 C18 1.409(10) .
C24 N6 1.443(9) .
C24 C33 1.457(10) .
C25 C34 1.354(10) .
C26 C30 1.378(9) .
C26 C34 1.388(10) .
C27 O1 1.218(8) .
C27 O2 1.280(7) .
C27 C32 1.515(8) .
C28 C32 1.385(8) .
C29 C32 1.367(9) .
C29 C35 1.392(8) .
C30 C37 1.340(8) .
C31 C36 1.407(8) .
C35 N2 1.361(7) .
C35 C36 1.470(9) .
C36 N1 1.352(7) .
C38 C42 1.354(10) .
C38 C39 1.419(9) .
C39 N7 1.415(8) .
C40 C43 1.367(11) .
C40 C44 1.383(9) .
C41 C47 1.366(8) .
C41 C45 1.497(9) .
C44 C47 1.342(8) .
C45 N7 1.414(9) .
C46 N5 1.387(8) .
C46 C55 1.409(8) .
C48 C54 1.356(8) .
C48 C58 1.384(8) .
C48 C57 1.470(8) .
C49 N4 1.333(8) .
C50 C54 1.366(7) .
C50 C51 1.375(8) .
C51 C64 1.393(10) .
C55 C60 1.375(9) .
C56 C68 1.356(8) .
C56 C65 1.539(8) .
C57 C52 1.392(8) .
C57 N5 1.418(8) .
C58 C64 1.376(9) .
C60 C52 1.386(9) .
C61 N3 1.330(8) .
C61 C59 1.389(8) .
C62 C67 1.370(8) .
C62 C63 1.404(8) .
C63 C59 1.405(8) .
C63 C53 1.500(9) .
C65 O10 1.212(8) .
C65 O6 1.285(7) .
C66 N4 1.361(7) .
C66 C68 1.401(8) .
C66 C67 1.469(9) .
C67 N3 1.367(7) .
C10 C33 1.344(8) .
C70 O12 1.222(11) .
C70 N9 1.348(12) .
C71 N9 1.485(10) .
C72 N10 1.357(13) .
C73 N10 1.412(14) .
C74 O15 1.150(14) .
C74 N10 1.394(14) .
C75 N11 1.390(13) .
C76 O9 1.299(15) .
C76 N11 1.301(17) .
C77 N11 1.37(2) .
C69 N9 1.441(10) .
C53 O3 1.224(9) .
C53 O5 1.286(7) .
O2 Zn3 1.975(4) 4
O5 Zn3 1.979(4) 4_455
